data_2102335
loop_
_publ_author_name
'Marsh, Richard E.'

_publ_section_title
;
 Space group <i>Cc</i>: an update
;
_journal_issue 2
_journal_name_full 'Acta Crystallographica Section B'
_journal_page_first 252
_journal_page_last 253
_journal_paper_doi 10.1107/S0108768104003878
_journal_volume 60
_journal_year 2004
_chemical_formula_moiety 'C28 H28 B2 Cl2 Zr'
_chemical_formula_sum 'C28 H28 B2 Cl2 Zr'
_space_group_crystal_system monoclinic
_space_group_IT_number 15
_symmetry_space_group_name_H-M 'C 1 2/c 1'
_audit_creation_method CRYM
_cell_angle_alpha 90
_cell_angle_beta 132.77
_cell_angle_gamma 90
_cell_formula_units_Z 4
_cell_length_a 20.3330
_cell_length_b 11.6410
_cell_length_c 14.3440
_cell_volume 2492.348
_cod_data_source_file bk0142.cif
_cod_data_source_block GAFCEV
_cod_depositor_comments
;
 Adding the _cell_formula_units_Z data item.

 Antanas Vaitkus,
 2017-08-05

  Added moiety chemical formula from Marsh (2004) paper.
  The summary chemical formula is calculated from moiety formula using
  AdHocParser
  (svn://www.crystallography.net/cod-tools/trunk/Formulae/AdHocParser.yp,
  revision 1441.)

  Andrius Merkys
  2013-11-11
;
_cod_original_sg_symbol_H-M C2/c
_cod_database_code 2102335

loop_
_atom_site_label
_atom_site_type_symbol
_atom_site_fract_x
_atom_site_fract_y
_atom_site_fract_z
Zr1 Zr 0.00000 0.94710 0.25000
Cl1 Cl 0.04350 1.08515 0.41050
B1 B 0.13700 0.74385 0.49300
C1 C 0.14700 0.95660 0.30350
C2 C 0.09550 0.86980 0.21150
C3 C 0.08500 0.78150 0.26550
C4 C 0.12800 0.81250 0.39300
C5 C 0.16700 0.92200 0.41300
C6 C 0.11900 0.61445 0.49300
C7 C 0.09850 0.52445 0.41450
C8 C 0.08950 0.41270 0.44050
C9 C 0.10250 0.39345 0.54600
C10 C 0.12350 0.48055 0.62600
C11 C 0.13200 0.59240 0.60000
C12 C 0.15750 0.69705 0.67950
C13 C 0.16650 0.79370 0.61800
C14 C 0.19450 0.69100 0.79950
